data_7157256
loop_
_publ_author_name
'Oshimoto, Kohei'
'Zhou, Biao'
'Tsuji, Hiroaki'
'Kawatsura, Motoi'

_publ_section_title
;
 Synthesis of substituted benzo[b][1,4]oxazepine derivatives by the
 reaction of 2-aminophenols with alkynones.
;
_journal_issue 3
_journal_name_full 'Organic &amp; biomolecular chemistry'
_journal_page_first 415
_journal_page_last 419
_journal_paper_doi 10.1039/c9ob02450f
_journal_volume 18
_journal_year 2020
_chemical_formula_moiety 'C17 H15 N O2'
_chemical_formula_sum 'C17 H15 N O2'
_chemical_formula_weight 265.30
_chemical_name_systematic C17H15NO2
_space_group_crystal_system monoclinic
_space_group_IT_number 14
_space_group_name_Hall '-P 2yn'
_space_group_name_H-M_alt 'P 1 21/n 1'
_atom_sites_solution_hydrogens geom
_atom_sites_solution_primary dual
_audit_creation_date 2019-08-22
_audit_creation_method
;
Olex2 1.2
(compiled 2018.05.29 svn.r3508 for OlexSys, GUI svn.r5506)
;
_audit_update_record
;
2019-10-11 deposited with the CCDC.	2019-12-18 downloaded from the CCDC.
;
_cell_angle_alpha 90
_cell_angle_beta 101.554(5)
_cell_angle_gamma 90
_cell_formula_units_Z 4
_cell_length_a 8.6977(4)
_cell_length_b 14.9757(6)
_cell_length_c 10.6125(5)
_cell_measurement_reflns_used 8161
_cell_measurement_temperature 173
_cell_measurement_theta_max 32.5350
_cell_measurement_theta_min 2.4230
_cell_volume 1354.31(11)
_computing_cell_refinement 'CrysAlisPro 1.171.39.46 (Rigaku OD, 2018)'
_computing_data_collection 'CrysAlisPro 1.171.39.46 (Rigaku OD, 2018)'
_computing_data_reduction 'CrysAlisPro 1.171.39.46 (Rigaku OD, 2018)'
_computing_molecular_graphics 'Olex2 (Dolomanov et al., 2009)'
_computing_publication_material 'Olex2 (Dolomanov et al., 2009)'
_computing_structure_refinement 'ShelXL (Sheldrick, 2015)'
_computing_structure_solution 'ShelXT (Sheldrick, 2015)'
_diffrn_ambient_temperature 173
_diffrn_detector 'CCD plate'
_diffrn_detector_type 'Rigaku Saturn724+ area detector'
_diffrn_measured_fraction_theta_full 0.996
_diffrn_measured_fraction_theta_max 0.996
_diffrn_measurement_details
;
List of Runs (angles in degrees, time in seconds):

  # Type    Start    End  Width  t~exp~   \w     \q     \k     \f   Frames
#--------------------------------------------------------------------------
  1  \w   -105.00  75.00   0.50    3.00    --  -15.00  45.00   0.00  360
  2  \w   -105.00  75.00   0.50    3.00    --  -15.00  45.00  90.00  360
;
_diffrn_measurement_device 'abstract diffractometer'
_diffrn_measurement_device_type 'dtrek-CrysAlisPro-abstract goniometer imported rigaku-d*trek images'
_diffrn_measurement_method '\w scans'
_diffrn_orient_matrix_type 'CrysAlisPro convention (1999,Acta A55,543-557)'
_diffrn_orient_matrix_UB_11 0.0255194000
_diffrn_orient_matrix_UB_12 0.0151038000
_diffrn_orient_matrix_UB_13 0.0641311000
_diffrn_orient_matrix_UB_21 -0.0510137000
_diffrn_orient_matrix_UB_22 0.0372482000
_diffrn_orient_matrix_UB_23 -0.0131171000
_diffrn_orient_matrix_UB_31 -0.0606302000
_diffrn_orient_matrix_UB_32 -0.0250097000
_diffrn_orient_matrix_UB_33 0.0192915000
_diffrn_radiation_monochromator graphite
_diffrn_radiation_probe x-ray
_diffrn_radiation_type MoK\a
_diffrn_radiation_wavelength 0.71073
_diffrn_reflns_av_R_equivalents 0.0415
_diffrn_reflns_av_unetI/netI 0.0282
_diffrn_reflns_Laue_measured_fraction_full 0.996
_diffrn_reflns_Laue_measured_fraction_max 0.996
_diffrn_reflns_limit_h_max 10
_diffrn_reflns_limit_h_min -11
_diffrn_reflns_limit_k_max 19
_diffrn_reflns_limit_k_min -16
_diffrn_reflns_limit_l_max 13
_diffrn_reflns_limit_l_min -13
_diffrn_reflns_number 13830
_diffrn_reflns_point_group_measured_fraction_full 0.996
_diffrn_reflns_point_group_measured_fraction_max 0.996
_diffrn_reflns_theta_full 25.242
_diffrn_reflns_theta_max 27.478
_diffrn_reflns_theta_min 2.385
_diffrn_source 'fine-focus sealed X-ray tube'
_diffrn_source_type 'Enhance (Mo) X-ray Source'
_exptl_absorpt_coefficient_mu 0.085
_exptl_absorpt_correction_T_max 1.00000
_exptl_absorpt_correction_T_min 0.66865
_exptl_absorpt_correction_type multi-scan
_exptl_absorpt_process_details
;
CrysAlisPro 1.171.39.46 (Rigaku Oxford Diffraction, 2018)
Empirical absorption correction using spherical harmonics,
 implemented in SCALE3 ABSPACK scaling algorithm.
;
_exptl_crystal_colour yellow
_exptl_crystal_colour_primary yellow
_exptl_crystal_density_diffrn 1.301
_exptl_crystal_description block
_exptl_crystal_F_000 560
_exptl_crystal_size_max 0.1
_exptl_crystal_size_mid 0.1
_exptl_crystal_size_min 0.1
_refine_diff_density_max 0.245
_refine_diff_density_min -0.192
_refine_diff_density_rms 0.038
_refine_ls_extinction_method none
_refine_ls_goodness_of_fit_ref 1.027
_refine_ls_hydrogen_treatment constr
_refine_ls_matrix_type full
_refine_ls_number_parameters 183
_refine_ls_number_reflns 3101
_refine_ls_number_restraints 0
_refine_ls_restrained_S_all 1.027
_refine_ls_R_factor_all 0.0606
_refine_ls_R_factor_gt 0.0454
_refine_ls_shift/su_max 0.001
_refine_ls_shift/su_mean 0.000
_refine_ls_structure_factor_coef Fsqd
_refine_ls_weighting_details 'w=1/[\s^2^(Fo^2^)+(0.0494P)^2^+0.3945P] where P=(Fo^2^+2Fc^2^)/3'
_refine_ls_weighting_scheme calc
_refine_ls_wR_factor_gt 0.1040
_refine_ls_wR_factor_ref 0.1124
_reflns_Friedel_coverage 0.000
_reflns_number_gt 2462
_reflns_number_total 3101
_reflns_threshold_expression 'I > 2\s(I)'
_cod_data_source_file c9ob02450f2.cif
_cod_data_source_block 190809-c17h15no2-173k-
_cod_depositor_comments 'Adding full bibliography for 7157256.cif.'
_cod_original_sg_symbol_H-M 'P 21/n'
_cod_database_code 7157256
_shelx_shelxl_version_number 2018/3
_chemical_oxdiff_formula C17H15NO2
_shelx_space_group_comment
;
The symmetry employed for this shelxl refinement is uniquely defined
by the following loop, which should always be used as a source of
symmetry information in preference to the above space-group names.
They are only intended as comments.
;
_shelx_estimated_absorpt_t_max 0.992
_shelx_estimated_absorpt_t_min 0.992
_reflns_odcompleteness_completeness 99.72
_reflns_odcompleteness_iscentric 1
_reflns_odcompleteness_theta 27.42
_olex2_refinement_description
;
1. Fixed Uiso
 At 1.2 times of:
  All C(H) groups
 At 1.5 times of:
  All C(H,H,H) groups
2.a Aromatic/amide H refined with riding coordinates:
 C12(H12), C8(H8), C2(H2), C5(H5), C13(H13), C4(H4), C15(H15), C16(H16), C3(H3)
2.b Idealised Me refined as rotating group:
 C17(H17A,H17B,H17C), C10(H10A,H10B,H10C)
;
_olex2_submission_special_instructions 'No special instructions were received'
_oxdiff_exptl_absorpt_empirical_details
;
Empirical correction (ABSPACK) includes:
- Absorption correction using spherical harmonics
- Frame scaling
- Detector area scaling
;
_oxdiff_exptl_absorpt_empirical_full_max 2.149
_oxdiff_exptl_absorpt_empirical_full_min 0.676
_publcif_funding_html
;
;

loop_
_space_group_symop_operation_xyz
'x, y, z'
'-x+1/2, y+1/2, -z+1/2'
'-x, -y, -z'
'x-1/2, -y-1/2, z-1/2'

loop_
_atom_site_label
_atom_site_type_symbol
_atom_site_fract_x
_atom_site_fract_y
_atom_site_fract_z
_atom_site_U_iso_or_equiv
_atom_site_adp_type
_atom_site_occupancy
_atom_site_site_symmetry_order
_atom_site_calc_flag
_atom_site_refinement_flags_posn
O1 O 0.42034(11) 0.70935(6) 0.82660(9) 0.0298(2) Uani 1 1 d .
O2 O 0.09440(13) 0.51843(7) 0.31263(10) 0.0450(3) Uani 1 1 d .
N1 N 0.55164(14) 0.64974(8) 1.08368(11) 0.0338(3) Uani 1 1 d .
C12 C 0.26730(16) 0.65341(9) 0.58612(13) 0.0310(3) Uani 1 1 d .
H12 H 0.264172 0.714070 0.611680 0.037 Uiso 1 1 calc R
C8 C 0.55059(15) 0.57295(9) 0.87910(14) 0.0316(3) Uani 1 1 d .
H8 H 0.580171 0.515902 0.852828 0.038 Uiso 1 1 calc R
C11 C 0.35981(15) 0.59261(9) 0.66823(13) 0.0282(3) Uani 1 1 d .
C1 C 0.39572(16) 0.68002(9) 1.04456(13) 0.0309(3) Uani 1 1 d .
C6 C 0.32937(16) 0.70972(8) 0.92107(13) 0.0283(3) Uani 1 1 d .
C2 C 0.30250(18) 0.68396(10) 1.13752(14) 0.0375(3) Uani 1 1 d .
H2 H 0.344737 0.665080 1.222897 0.045 Uiso 1 1 calc R
C7 C 0.44796(15) 0.62071(8) 0.79422(13) 0.0280(3) Uani 1 1 d .
C5 C 0.17772(16) 0.74243(9) 0.88976(14) 0.0331(3) Uani 1 1 d .
H5 H 0.135815 0.762963 0.805157 0.040 Uiso 1 1 calc R
C13 C 0.18053(17) 0.62699(9) 0.46876(14) 0.0343(3) Uani 1 1 d .
H13 H 0.118626 0.669375 0.414269 0.041 Uiso 1 1 calc R
C4 C 0.08817(18) 0.74472(10) 0.98369(15) 0.0394(4) Uani 1 1 d .
H4 H -0.016222 0.766875 0.963493 0.047 Uiso 1 1 calc R
C9 C 0.61995(16) 0.60254(9) 1.00903(14) 0.0328(3) Uani 1 1 d .
C14 C 0.18346(16) 0.53842(10) 0.43002(14) 0.0336(3) Uani 1 1 d .
C15 C 0.27337(19) 0.47685(10) 0.51052(15) 0.0403(4) Uani 1 1 d .
H15 H 0.275662 0.416155 0.484906 0.048 Uiso 1 1 calc R
C16 C 0.35956(18) 0.50401(10) 0.62801(15) 0.0392(4) Uani 1 1 d .
H16 H 0.420151 0.461259 0.682743 0.047 Uiso 1 1 calc R
C3 C 0.14975(19) 0.71491(10) 1.10709(15) 0.0412(4) Uani 1 1 d .
H3 H 0.087032 0.715745 1.170794 0.049 Uiso 1 1 calc R
C17 C 0.0835(2) 0.42705(11) 0.27518(16) 0.0458(4) Uani 1 1 d .
H17A H 0.014197 0.421415 0.190531 0.069 Uiso 1 1 calc GR
H17B H 0.040626 0.392268 0.338388 0.069 Uiso 1 1 calc GR
H17C H 0.188081 0.404543 0.270828 0.069 Uiso 1 1 calc GR
C10 C 0.78221(18) 0.56853(12) 1.06431(17) 0.0455(4) Uani 1 1 d .
H10A H 0.856913 0.593974 1.016241 0.068 Uiso 1 1 calc GR
H10B H 0.783497 0.503267 1.057859 0.068 Uiso 1 1 calc GR
H10C H 0.811899 0.586201 1.154842 0.068 Uiso 1 1 calc GR

loop_
_atom_site_aniso_label
_atom_site_aniso_U_11
_atom_site_aniso_U_22
_atom_site_aniso_U_33
_atom_site_aniso_U_23
_atom_site_aniso_U_13
_atom_site_aniso_U_12
O1 0.0359(5) 0.0222(4) 0.0322(5) 0.0005(4) 0.0087(4) -0.0027(4)
O2 0.0553(7) 0.0390(6) 0.0343(6) -0.0039(5) -0.0066(5) 0.0022(5)
N1 0.0339(6) 0.0319(6) 0.0328(6) 0.0018(5) -0.0003(5) -0.0066(5)
C12 0.0368(7) 0.0241(6) 0.0327(7) 0.0022(5) 0.0083(6) 0.0018(5)
C8 0.0299(7) 0.0284(7) 0.0359(8) 0.0001(6) 0.0051(6) -0.0013(5)
C11 0.0294(6) 0.0254(6) 0.0303(7) 0.0018(5) 0.0075(5) 0.0003(5)
C1 0.0350(7) 0.0251(6) 0.0314(7) -0.0031(5) 0.0038(6) -0.0061(5)
C6 0.0336(7) 0.0211(6) 0.0304(7) -0.0030(5) 0.0072(5) -0.0063(5)
C2 0.0474(8) 0.0359(8) 0.0288(7) -0.0013(6) 0.0069(6) -0.0044(7)
C7 0.0289(6) 0.0243(6) 0.0322(7) -0.0005(5) 0.0093(5) -0.0029(5)
C5 0.0378(8) 0.0274(7) 0.0328(7) -0.0028(6) 0.0039(6) 0.0006(6)
C13 0.0386(8) 0.0295(7) 0.0331(8) 0.0048(6) 0.0032(6) 0.0065(6)
C4 0.0368(8) 0.0380(8) 0.0437(9) -0.0053(7) 0.0090(6) 0.0026(6)
C9 0.0314(7) 0.0302(7) 0.0350(8) 0.0052(6) 0.0021(6) -0.0056(6)
C14 0.0363(8) 0.0334(7) 0.0301(7) 0.0005(6) 0.0043(6) -0.0009(6)
C15 0.0543(9) 0.0254(7) 0.0370(8) -0.0023(6) -0.0011(7) 0.0038(6)
C16 0.0475(9) 0.0279(7) 0.0378(8) 0.0028(6) -0.0021(7) 0.0072(6)
C3 0.0470(9) 0.0406(8) 0.0394(8) -0.0057(7) 0.0170(7) -0.0029(7)
C17 0.0525(9) 0.0420(9) 0.0390(9) -0.0097(7) 0.0003(7) -0.0053(7)
C10 0.0334(8) 0.0518(10) 0.0472(9) 0.0051(8) -0.0020(7) 0.0001(7)

loop_
_atom_type_symbol
_atom_type_description
_atom_type_scat_dispersion_real
_atom_type_scat_dispersion_imag
_atom_type_scat_source
C C 0.0033 0.0016 'International Tables Vol C Tables 4.2.6.8 and 6.1.1.4'
H H 0.0000 0.0000 'International Tables Vol C Tables 4.2.6.8 and 6.1.1.4'
N N 0.0061 0.0033 'International Tables Vol C Tables 4.2.6.8 and 6.1.1.4'
O O 0.0106 0.0060 'International Tables Vol C Tables 4.2.6.8 and 6.1.1.4'

loop_
_geom_angle_atom_site_label_1
_geom_angle_atom_site_label_2
_geom_angle_atom_site_label_3
_geom_angle
C6 O1 C7 109.20(9)
C14 O2 C17 117.44(12)
C9 N1 C1 121.89(12)
C13 C12 C11 121.24(13)
C7 C8 C9 124.51(13)
C12 C11 C7 120.85(12)
C16 C11 C12 117.63(13)
C16 C11 C7 121.46(12)
C6 C1 N1 124.84(13)
C6 C1 C2 117.41(13)
C2 C1 N1 117.70(13)
C1 C6 O1 119.09(12)
C5 C6 O1 118.62(12)
C5 C6 C1 122.25(13)
C3 C2 C1 121.01(14)
O1 C7 C11 114.30(11)
C8 C7 O1 117.62(12)
C8 C7 C11 128.08(12)
C4 C5 C6 118.89(13)
C12 C13 C14 120.12(13)
C5 C4 C3 120.42(14)
N1 C9 C8 126.29(13)
N1 C9 C10 117.18(13)
C8 C9 C10 116.35(13)
O2 C14 C13 116.06(13)
O2 C14 C15 124.36(13)
C15 C14 C13 119.57(13)
C16 C15 C14 119.82(13)
C15 C16 C11 121.61(13)
C2 C3 C4 120.01(14)

loop_
_geom_bond_atom_site_label_1
_geom_bond_atom_site_label_2
_geom_bond_distance
O1 C6 1.3961(16)
O1 C7 1.4039(15)
O2 C14 1.3621(17)
O2 C17 1.4228(19)
N1 C1 1.4112(18)
N1 C9 1.2919(19)
C12 C11 1.3982(19)
C12 C13 1.379(2)
C8 C7 1.3408(19)
C8 C9 1.4588(19)
C11 C7 1.4637(19)
C11 C16 1.3936(19)
C1 C6 1.3948(19)
C1 C2 1.398(2)
C6 C5 1.3837(19)
C2 C3 1.383(2)
C5 C4 1.383(2)
C13 C14 1.390(2)
C4 C3 1.386(2)
C9 C10 1.504(2)
C14 C15 1.387(2)
C15 C16 1.381(2)
